data_4114599
loop_
_publ_author_name
'Hongxiang Li'
'Thomas B. Rauchfuss'

_publ_section_title
;
 Iron Carbonyl Sulfides, Formaldehyde, and Amines Condense To Give the
 Proposed Azadithiolate Cofactor of the Fe-Only Hydrogenases
;
_journal_name_full 'Journal of the American Chemical Society'
_journal_page_first 726
_journal_page_last 727
_journal_paper_doi 10.1021/ja016964n
_journal_volume 124
_journal_year 2002
_chemical_formula_sum 'C24 H45 Fe2 N5 O4 S2'
_chemical_formula_weight 643.47
_chemical_name_systematic
; 
 ? 
;
_space_group_IT_number 19
_symmetry_cell_setting orthorhombic
_symmetry_space_group_name_Hall 'P 2ac 2ab'
_symmetry_space_group_name_H-M 'P 21 21 21'
_atom_sites_solution_hydrogens geom
_atom_sites_solution_primary direct
_atom_sites_solution_secondary difmap
_audit_creation_method SHELXL-97
_cell_angle_alpha 90.00
_cell_angle_beta 90.00
_cell_angle_gamma 90.00
_cell_formula_units_Z 4
_cell_length_a 11.9966(6)
_cell_length_b 14.2977(6)
_cell_length_c 18.1645(8)
_cell_measurement_temperature 293(2)
_cell_volume 3115.6(2)
_computing_cell_refinement 'Bruker SMART'
_computing_data_collection 'Bruker SMART'
_computing_data_reduction 'Bruker SHELXTL'
_computing_molecular_graphics 'Bruker SHELXTL'
_computing_publication_material 'Bruker SHELXTL'
_computing_structure_refinement 'SHELXL-97 (Sheldrick, 1997)'
_computing_structure_solution 'SHELXS-97 (Sheldrick, 1990)'
_diffrn_ambient_temperature 293(2)
_diffrn_measured_fraction_theta_full 0.989
_diffrn_measured_fraction_theta_max 0.989
_diffrn_measurement_device_type 'CCD area detector'
_diffrn_measurement_method 'phi and omega scans'
_diffrn_radiation_monochromator graphite
_diffrn_radiation_source 'fine-focus sealed tube'
_diffrn_radiation_type MoK\a
_diffrn_radiation_wavelength 0.71073
_diffrn_reflns_av_R_equivalents 0.0447
_diffrn_reflns_av_sigmaI/netI 0.0454
_diffrn_reflns_limit_h_max 15
_diffrn_reflns_limit_h_min -15
_diffrn_reflns_limit_k_max 17
_diffrn_reflns_limit_k_min -18
_diffrn_reflns_limit_l_max 23
_diffrn_reflns_limit_l_min -24
_diffrn_reflns_number 29223
_diffrn_reflns_theta_full 28.30
_diffrn_reflns_theta_max 28.30
_diffrn_reflns_theta_min 1.81
_exptl_absorpt_coefficient_mu 1.101
_exptl_absorpt_correction_T_max 0.7022
_exptl_absorpt_correction_T_min 0.5878
_exptl_absorpt_correction_type empirical
_exptl_crystal_colour red
_exptl_crystal_density_diffrn 1.372
_exptl_crystal_description tabular
_exptl_crystal_F_000 1360
_exptl_crystal_size_max 0.14
_exptl_crystal_size_mid 0.40
_exptl_crystal_size_min 0.48
_refine_diff_density_max 0.345
_refine_diff_density_min -0.235
_refine_diff_density_rms 0.048
_refine_ls_abs_structure_details 'Flack H D (1983), Acta Cryst. A39, 876-881'
_refine_ls_abs_structure_Flack 0.557(11)
_refine_ls_extinction_method none
_refine_ls_goodness_of_fit_ref 1.136
_refine_ls_hydrogen_treatment mixed
_refine_ls_matrix_type full
_refine_ls_number_parameters 356
_refine_ls_number_reflns 7554
_refine_ls_number_restraints 18
_refine_ls_restrained_S_all 1.144
_refine_ls_R_factor_all 0.0434
_refine_ls_R_factor_gt 0.0296
_refine_ls_shift/su_max 0.677
_refine_ls_shift/su_mean 0.038
_refine_ls_structure_factor_coef Fsqd
_refine_ls_weighting_details 'calc w=1/[\s^2^(Fo^2^)+(0.0224P)^2^+0.0000P] where P=(Fo^2^+2Fc^2^)/3'
_refine_ls_weighting_scheme calc
_refine_ls_wR_factor_gt 0.0622
_refine_ls_wR_factor_ref 0.0641
_reflns_number_gt 6096
_reflns_number_total 7554
_reflns_threshold_expression >2sigma(I)
_cod_data_source_file ja016964n_s1_2.cif
_cod_data_source_block p42ne
_cod_database_code 4114599

loop_
_symmetry_equiv_pos_as_xyz
'x, y, z'
'-x+1/2, -y, z+1/2'
'-x, y+1/2, -z+1/2'
'x+1/2, -y+1/2, -z'

loop_
_atom_site_label
_atom_site_type_symbol
_atom_site_fract_x
_atom_site_fract_y
_atom_site_fract_z
_atom_site_U_iso_or_equiv
_atom_site_adp_type
_atom_site_occupancy
_atom_site_symmetry_multiplicity
_atom_site_calc_flag
_atom_site_refinement_flags
_atom_site_disorder_assembly
_atom_site_disorder_group
C1 C 0.0937(3) 0.66301(17) 0.03583(15) 0.0476(7) Uani 1 1 d D . .
C2 C 0.0539(3) 0.6628(2) 0.16736(17) 0.0591(9) Uani 1 1 d D . .
C11 C -0.1858(2) 0.58552(18) 0.05855(13) 0.0364(6) Uani 1 1 d . A .
C12 C -0.1606(2) 0.41468(18) 0.13609(14) 0.0391(6) Uani 1 1 d . A .
C13 C -0.1113(2) 0.41009(18) 0.00237(15) 0.0408(6) Uani 1 1 d . A .
C21 C 0.2635(2) 0.48528(18) 0.13507(12) 0.0366(6) Uani 1 1 d . . .
C22 C 0.0972(2) 0.3563(2) 0.17626(17) 0.0551(8) Uani 1 1 d . . .
C23 C 0.1485(2) 0.35752(19) 0.04314(16) 0.0441(7) Uani 1 1 d . . .
C31 C 0.5324(2) 0.5076(2) 0.86981(12) 0.0449(6) Uani 1 1 d . . .
H31A H 0.5482 0.4498 0.8439 0.054 Uiso 1 1 calc R . .
H31B H 0.4699 0.5373 0.8453 0.054 Uiso 1 1 calc R . .
C32 C 0.6326(3) 0.57091(19) 0.86330(16) 0.0576(8) Uani 1 1 d . . .
H32A H 0.6498 0.5806 0.8123 0.086 Uiso 1 1 calc R . .
H32B H 0.6953 0.5424 0.8874 0.086 Uiso 1 1 calc R . .
H32C H 0.6165 0.6299 0.8861 0.086 Uiso 1 1 calc R . .
C33 C 0.5927(2) 0.43172(17) 0.98441(14) 0.0412(6) Uani 1 1 d . . .
H33A H 0.6171 0.3820 0.9518 0.049 Uiso 1 1 calc R . .
H33B H 0.6548 0.4744 0.9906 0.049 Uiso 1 1 calc R . .
C34 C 0.5647(3) 0.3895(2) 1.05858(15) 0.0581(8) Uani 1 1 d . . .
H34A H 0.6283 0.3563 1.0771 0.087 Uiso 1 1 calc R . .
H34B H 0.5032 0.3471 1.0533 0.087 Uiso 1 1 calc R . .
H34C H 0.5449 0.4385 1.0923 0.087 Uiso 1 1 calc R . .
C35 C 0.47574(19) 0.57132(16) 0.99267(13) 0.0349(5) Uani 1 1 d . . .
H35A H 0.4575 0.5526 1.0426 0.042 Uiso 1 1 calc R . .
H35B H 0.5437 0.6079 0.9948 0.042 Uiso 1 1 calc R . .
C36 C 0.3840(2) 0.63230(18) 0.96419(16) 0.0515(7) Uani 1 1 d . . .
H36A H 0.3799 0.6882 0.9933 0.077 Uiso 1 1 calc R . .
H36B H 0.3145 0.5993 0.9672 0.077 Uiso 1 1 calc R . .
H36C H 0.3988 0.6485 0.9138 0.077 Uiso 1 1 calc R . .
C37 C 0.39332(19) 0.42541(16) 0.94425(14) 0.0412(6) Uani 1 1 d . . .
H37A H 0.3366 0.4605 0.9180 0.049 Uiso 1 1 calc R . .
H37B H 0.3666 0.4158 0.9941 0.049 Uiso 1 1 calc R . .
C38 C 0.4061(2) 0.33051(18) 0.90754(17) 0.0592(8) Uani 1 1 d . . .
H38A H 0.3355 0.2989 0.9073 0.089 Uiso 1 1 calc R . .
H38B H 0.4595 0.2938 0.9343 0.089 Uiso 1 1 calc R . .
H38C H 0.4315 0.3389 0.8579 0.089 Uiso 1 1 calc R . .
C41 C 0.4758(2) 0.7117(2) 0.30172(14) 0.0529(7) Uani 1 1 d . . .
H41A H 0.5284 0.7083 0.3422 0.063 Uiso 1 1 calc R . .
H41B H 0.4298 0.7665 0.3096 0.063 Uiso 1 1 calc R . .
C42 C 0.4016(4) 0.6262(3) 0.30490(19) 0.1013(15) Uani 1 1 d . . .
H42A H 0.3660 0.6231 0.3521 0.152 Uiso 1 1 calc R . .
H42B H 0.4459 0.5710 0.2975 0.152 Uiso 1 1 calc R . .
H42C H 0.3460 0.6301 0.2670 0.152 Uiso 1 1 calc R . .
C43 C 0.6141(2) 0.81023(18) 0.24362(14) 0.0468(7) Uani 1 1 d . . .
H43A H 0.5669 0.8616 0.2592 0.056 Uiso 1 1 calc R . .
H43B H 0.6645 0.7963 0.2839 0.056 Uiso 1 1 calc R . .
C44 C 0.6824(3) 0.8424(2) 0.17881(16) 0.0624(8) Uani 1 1 d . . .
H44A H 0.7301 0.8929 0.1937 0.094 Uiso 1 1 calc R . .
H44B H 0.6336 0.8634 0.1403 0.094 Uiso 1 1 calc R . .
H44C H 0.7270 0.7915 0.1611 0.094 Uiso 1 1 calc R . .
C45 C 0.6090(3) 0.64007(19) 0.21210(15) 0.0531(7) Uani 1 1 d . . .
H45A H 0.5585 0.5880 0.2046 0.064 Uiso 1 1 calc R . .
H45B H 0.6474 0.6512 0.1659 0.064 Uiso 1 1 calc R . .
C46 C 0.6932(3) 0.6124(3) 0.2686(2) 0.0890(13) Uani 1 1 d . . .
H46A H 0.7301 0.5561 0.2531 0.134 Uiso 1 1 calc R . .
H46B H 0.6566 0.6017 0.3148 0.134 Uiso 1 1 calc R . .
H46C H 0.7471 0.6615 0.2741 0.134 Uiso 1 1 calc R . .
C47 C 0.4654(2) 0.7394(2) 0.16548(15) 0.0525(8) Uani 1 1 d . . .
H47A H 0.5111 0.7432 0.1215 0.063 Uiso 1 1 calc R . .
H47B H 0.4187 0.6843 0.1607 0.063 Uiso 1 1 calc R . .
C48 C 0.3908(3) 0.8243(3) 0.16779(19) 0.0897(12) Uani 1 1 d . . .
H48A H 0.3499 0.8288 0.1225 0.135 Uiso 1 1 calc R . .
H48B H 0.4355 0.8795 0.1742 0.135 Uiso 1 1 calc R . .
H48C H 0.3396 0.8187 0.2082 0.135 Uiso 1 1 calc R . .
Fe1 Fe -0.08165(3) 0.48396(2) 0.077009(17) 0.03187(8) Uani 1 1 d . . .
Fe2 Fe 0.11559(3) 0.44192(2) 0.108892(18) 0.03355(9) Uani 1 1 d . A .
N1 N 0.1273(3) 0.6831(2) 0.10758(19) 0.0511(12) Uani 0.761(6) 1 d PDU A 1
H1 H 0.169(3) 0.659(3) 0.117(2) 0.061 Uiso 0.761(6) 1 d P A 1
N4 N 0.0434(9) 0.6996(5) 0.0988(3) 0.052(3) Uani 0.239(6) 1 d PDU A 2
H4 H -0.0301 0.7028 0.0892 0.062 Uiso 0.239(6) 1 d PR A 2
N2 N 0.54118(17) 0.72550(14) 0.23054(11) 0.0379(5) Uani 1 1 d . . .
N3 N 0.49798(14) 0.48392(13) 0.94754(10) 0.0299(4) Uani 1 1 d . . .
N11 N -0.24705(18) 0.64630(16) 0.04809(13) 0.0472(6) Uani 1 1 d . . .
O12 O -0.21012(17) 0.36607(14) 0.17626(10) 0.0578(5) Uani 1 1 d . . .
O13 O -0.12907(17) 0.35859(15) -0.04554(11) 0.0624(6) Uani 1 1 d . . .
N21 N 0.35134(17) 0.51068(15) 0.15107(11) 0.0448(5) Uani 1 1 d . . .
O22 O 0.0837(2) 0.29806(18) 0.21908(14) 0.0958(9) Uani 1 1 d . . .
O23 O 0.16667(18) 0.30113(14) -0.00054(14) 0.0735(7) Uani 1 1 d . . .
S1 S 0.06925(5) 0.53805(4) 0.01284(3) 0.03485(14) Uani 1 1 d D A .
S2 S 0.00831(5) 0.53893(5) 0.17862(3) 0.04173(16) Uani 1 1 d D A .

loop_
_atom_site_aniso_label
_atom_site_aniso_U_11
_atom_site_aniso_U_22
_atom_site_aniso_U_33
_atom_site_aniso_U_23
_atom_site_aniso_U_13
_atom_site_aniso_U_12
C1 0.0673(19) 0.0262(13) 0.0491(18) -0.0030(12) 0.0136(15) -0.0024(13)
C2 0.077(2) 0.0454(17) 0.054(2) -0.0183(15) 0.0258(17) -0.0154(15)
C11 0.0355(12) 0.0424(16) 0.0314(14) -0.0001(11) 0.0024(10) -0.0024(12)
C12 0.0381(13) 0.0442(16) 0.0350(14) -0.0031(12) 0.0011(11) -0.0015(12)
C13 0.0346(13) 0.0454(15) 0.0424(16) 0.0023(13) 0.0041(12) 0.0018(12)
C21 0.0416(14) 0.0385(14) 0.0296(13) 0.0063(12) 0.0043(10) -0.0020(12)
C22 0.0353(15) 0.0654(19) 0.0647(19) 0.0235(17) -0.0074(14) -0.0121(14)
C23 0.0375(14) 0.0323(15) 0.0625(19) 0.0032(14) 0.0054(13) -0.0032(11)
C31 0.0542(15) 0.0526(17) 0.0279(13) 0.0001(12) 0.0059(11) -0.0008(13)
C32 0.077(2) 0.0482(17) 0.0474(16) -0.0009(14) 0.0271(15) -0.0106(16)
C33 0.0381(13) 0.0373(14) 0.0483(15) 0.0004(12) -0.0022(12) 0.0089(11)
C34 0.072(2) 0.0576(18) 0.0447(17) 0.0110(14) -0.0030(15) 0.0194(16)
C35 0.0385(12) 0.0312(13) 0.0350(14) -0.0016(11) 0.0036(11) 0.0000(10)
C36 0.0459(15) 0.0375(15) 0.071(2) 0.0033(14) -0.0003(15) 0.0016(13)
C37 0.0369(13) 0.0426(15) 0.0442(15) -0.0026(12) -0.0002(11) -0.0054(11)
C38 0.0569(18) 0.0442(16) 0.077(2) -0.0174(15) 0.0047(16) -0.0114(14)
C41 0.0589(18) 0.067(2) 0.0330(16) -0.0125(14) 0.0096(14) -0.0033(15)
C42 0.118(3) 0.125(3) 0.061(2) -0.023(2) 0.040(2) -0.053(3)
C43 0.0517(16) 0.0455(16) 0.0432(16) -0.0111(13) -0.0105(14) -0.0017(14)
C44 0.068(2) 0.063(2) 0.0563(19) 0.0018(17) -0.0013(17) -0.0181(17)
C45 0.070(2) 0.0459(16) 0.0433(16) -0.0069(13) 0.0153(15) 0.0109(15)
C46 0.107(3) 0.083(3) 0.077(3) 0.006(2) 0.003(2) 0.048(2)
C47 0.0493(16) 0.073(2) 0.0349(16) -0.0108(15) -0.0050(13) 0.0017(15)
C48 0.069(2) 0.132(3) 0.068(2) -0.006(2) -0.020(2) 0.042(2)
Fe1 0.03191(16) 0.03614(19) 0.02756(17) 0.00001(15) 0.00347(14) 0.00087(15)
Fe2 0.03103(16) 0.03477(19) 0.03486(19) 0.00649(16) 0.00078(15) -0.00294(15)
N1 0.063(3) 0.0255(17) 0.064(2) -0.0033(16) 0.010(2) -0.0051(16)
N4 0.049(6) 0.012(4) 0.094(7) 0.003(4) -0.007(5) 0.005(4)
N2 0.0407(12) 0.0424(13) 0.0304(12) -0.0088(10) 0.0008(9) 0.0017(9)
N3 0.0304(9) 0.0305(10) 0.0287(10) 0.0004(8) 0.0009(8) -0.0003(9)
N11 0.0443(13) 0.0465(14) 0.0508(14) -0.0013(11) -0.0032(11) 0.0074(11)
O12 0.0621(13) 0.0669(14) 0.0445(12) 0.0071(11) 0.0098(10) -0.0208(11)
O13 0.0667(13) 0.0739(14) 0.0466(12) -0.0238(11) 0.0006(10) -0.0070(11)
N21 0.0407(11) 0.0530(14) 0.0408(12) 0.0011(11) 0.0005(9) -0.0088(11)
O22 0.0699(16) 0.1123(19) 0.1052(19) 0.0787(17) -0.0212(15) -0.0290(15)
O23 0.0719(14) 0.0437(12) 0.1049(18) -0.0267(13) 0.0203(14) -0.0062(11)
S1 0.0402(3) 0.0349(3) 0.0295(3) 0.0023(3) 0.0075(2) 0.0014(3)
S2 0.0440(3) 0.0538(4) 0.0274(3) -0.0038(3) 0.0067(3) -0.0083(3)

loop_
_atom_type_symbol
_atom_type_description
_atom_type_scat_dispersion_real
_atom_type_scat_dispersion_imag
_atom_type_scat_source
C C 0.0033 0.0016 'International Tables Vol C Tables 4.2.6.8 and 6.1.1.4'
H H 0.0000 0.0000 'International Tables Vol C Tables 4.2.6.8 and 6.1.1.4'
N N 0.0061 0.0033 'International Tables Vol C Tables 4.2.6.8 and 6.1.1.4'
O O 0.0106 0.0060 'International Tables Vol C Tables 4.2.6.8 and 6.1.1.4'
S S 0.1246 0.1234 'International Tables Vol C Tables 4.2.6.8 and 6.1.1.4'
Fe Fe 0.3463 0.8444 'International Tables Vol C Tables 4.2.6.8 and 6.1.1.4'

loop_
_geom_angle_atom_site_label_1
_geom_angle_atom_site_label_2
_geom_angle_atom_site_label_3
_geom_angle
N1 C1 N4 44.0(4)
N1 C1 S1 117.0(2)
N4 C1 S1 118.4(4)
N4 C2 N1 44.0(4)
N4 C2 S2 116.2(4)
N1 C2 S2 117.2(2)
N11 C11 Fe1 179.3(2)
O12 C12 Fe1 177.4(2)
O13 C13 Fe1 177.5(2)
N21 C21 Fe2 179.5(2)
O22 C22 Fe2 177.9(3)
O23 C23 Fe2 177.8(2)
C32 C31 N3 115.2(2)
C32 C31 H31A 108.5
N3 C31 H31A 108.5
C32 C31 H31B 108.5
N3 C31 H31B 108.5
H31A C31 H31B 107.5
C31 C32 H32A 109.5
C31 C32 H32B 109.5
H32A C32 H32B 109.5
C31 C32 H32C 109.5
H32A C32 H32C 109.5
H32B C32 H32C 109.5
C34 C33 N3 115.0(2)
C34 C33 H33A 108.5
N3 C33 H33A 108.5
C34 C33 H33B 108.5
N3 C33 H33B 108.5
H33A C33 H33B 107.5
C33 C34 H34A 109.5
C33 C34 H34B 109.5
H34A C34 H34B 109.5
C33 C34 H34C 109.5
H34A C34 H34C 109.5
H34B C34 H34C 109.5
C36 C35 N3 115.0(2)
C36 C35 H35A 108.5
N3 C35 H35A 108.5
C36 C35 H35B 108.5
N3 C35 H35B 108.5
H35A C35 H35B 107.5
C35 C36 H36A 109.5
C35 C36 H36B 109.5
H36A C36 H36B 109.5
C35 C36 H36C 109.5
H36A C36 H36C 109.5
H36B C36 H36C 109.5
N3 C37 C38 115.3(2)
N3 C37 H37A 108.4
C38 C37 H37A 108.4
N3 C37 H37B 108.4
C38 C37 H37B 108.4
H37A C37 H37B 107.5
C37 C38 H38A 109.5
C37 C38 H38B 109.5
H38A C38 H38B 109.5
C37 C38 H38C 109.5
H38A C38 H38C 109.5
H38B C38 H38C 109.5
C42 C41 N2 116.1(2)
C42 C41 H41A 108.2
N2 C41 H41A 108.3
C42 C41 H41B 108.3
N2 C41 H41B 108.3
H41A C41 H41B 107.4
C41 C42 H42A 109.5
C41 C42 H42B 109.5
H42A C42 H42B 109.5
C41 C42 H42C 109.5
H42A C42 H42C 109.5
H42B C42 H42C 109.5
C44 C43 N2 115.9(2)
C44 C43 H43A 108.3
N2 C43 H43A 108.3
C44 C43 H43B 108.3
N2 C43 H43B 108.3
H43A C43 H43B 107.4
C43 C44 H44A 109.5
C43 C44 H44B 109.5
H44A C44 H44B 109.5
C43 C44 H44C 109.5
H44A C44 H44C 109.5
H44B C44 H44C 109.5
C46 C45 N2 115.4(2)
C46 C45 H45A 108.4
N2 C45 H45A 108.4
C46 C45 H45B 108.4
N2 C45 H45B 108.4
H45A C45 H45B 107.5
C45 C46 H46A 109.5
C45 C46 H46B 109.5
H46A C46 H46B 109.5
C45 C46 H46C 109.5
H46A C46 H46C 109.5
H46B C46 H46C 109.5
C48 C47 N2 116.3(2)
C48 C47 H47A 108.2
N2 C47 H47A 108.2
C48 C47 H47B 108.2
N2 C47 H47B 108.2
H47A C47 H47B 107.4
C47 C48 H48A 109.5
C47 C48 H48B 109.5
H48A C48 H48B 109.5
C47 C48 H48C 109.5
H48A C48 H48C 109.5
H48B C48 H48C 109.5
C12 Fe1 C13 91.34(11)
C12 Fe1 C11 100.45(11)
C13 Fe1 C11 100.72(11)
C12 Fe1 S2 87.41(8)
C13 Fe1 S2 158.37(8)
C11 Fe1 S2 100.74(7)
C12 Fe1 S1 159.58(9)
C13 Fe1 S1 88.30(8)
C11 Fe1 S1 99.67(7)
S2 Fe1 S1 85.49(2)
C12 Fe1 Fe2 103.58(8)
C13 Fe1 Fe2 103.02(8)
C11 Fe1 Fe2 145.54(7)
S2 Fe1 Fe2 56.554(19)
S1 Fe1 Fe2 56.798(19)
C23 Fe2 C22 91.35(14)
C23 Fe2 C21 100.50(11)
C22 Fe2 C21 99.69(11)
C23 Fe2 S2 158.56(9)
C22 Fe2 S2 88.03(10)
C21 Fe2 S2 100.72(7)
C23 Fe2 S1 87.04(9)
C22 Fe2 S1 157.63(9)
C21 Fe2 S1 102.54(7)
S2 Fe2 S1 85.46(2)
C23 Fe2 Fe1 102.78(9)
C22 Fe2 Fe1 102.15(9)
C21 Fe2 Fe1 147.46(8)
S2 Fe2 Fe1 56.594(19)
S1 Fe2 Fe1 56.724(18)
C1 N1 C2 119.4(3)
C1 N1 H1 111(4)
C2 N1 H1 100(4)
C2 N4 C1 124.5(6)
C2 N4 H4 106.8
C1 N4 H4 106.5
C45 N2 C47 105.00(19)
C45 N2 C43 111.8(2)
C47 N2 C43 111.6(2)
C45 N2 C41 111.2(2)
C47 N2 C41 111.9(2)
C43 N2 C41 105.57(18)
C37 N3 C31 108.36(18)
C37 N3 C33 111.61(17)
C31 N3 C33 108.57(18)
C37 N3 C35 109.34(17)
C31 N3 C35 111.62(18)
C33 N3 C35 107.36(17)
C1 S1 Fe1 109.60(9)
C1 S1 Fe2 111.57(9)
Fe1 S1 Fe2 66.479(19)
C2 S2 Fe2 110.59(9)
C2 S2 Fe1 112.20(11)
Fe2 S2 Fe1 66.85(2)

loop_
_geom_bond_atom_site_label_1
_geom_bond_atom_site_label_2
_geom_bond_distance
C1 N1 1.394(4)
C1 N4 1.395(6)
C1 S1 1.858(3)
C2 N4 1.357(6)
C2 N1 1.427(4)
C2 S2 1.865(3)
C11 N11 1.154(3)
C11 Fe1 1.945(3)
C12 O12 1.170(3)
C12 Fe1 1.741(3)
C13 O13 1.160(3)
C13 Fe1 1.755(3)
C21 N21 1.152(3)
C21 Fe2 1.939(2)
C22 O22 1.151(3)
C22 Fe2 1.745(3)
C23 O23 1.152(3)
C23 Fe2 1.743(3)
C31 C32 1.509(4)
C31 N3 1.509(3)
C31 H31A 0.9700
C31 H31B 0.9700
C32 H32A 0.9600
C32 H32B 0.9600
C32 H32C 0.9600
C33 C34 1.514(4)
C33 N3 1.516(3)
C33 H33A 0.9700
C33 H33B 0.9700
C34 H34A 0.9600
C34 H34B 0.9600
C34 H34C 0.9600
C35 C36 1.496(3)
C35 N3 1.518(3)
C35 H35A 0.9700
C35 H35B 0.9700
C36 H36A 0.9600
C36 H36B 0.9600
C36 H36C 0.9600
C37 N3 1.510(3)
C37 C38 1.520(3)
C37 H37A 0.9700
C37 H37B 0.9700
C38 H38A 0.9600
C38 H38B 0.9600
C38 H38C 0.9600
C41 C42 1.513(4)
C41 N2 1.525(3)
C41 H41A 0.9700
C41 H41B 0.9700
C42 H42A 0.9600
C42 H42B 0.9600
C42 H42C 0.9600
C43 C44 1.506(4)
C43 N2 1.513(3)
C43 H43A 0.9700
C43 H43B 0.9700
C44 H44A 0.9600
C44 H44B 0.9600
C44 H44C 0.9600
C45 C46 1.493(4)
C45 N2 1.505(3)
C45 H45A 0.9700
C45 H45B 0.9700
C46 H46A 0.9600
C46 H46B 0.9600
C46 H46C 0.9600
C47 C48 1.509(4)
C47 N2 1.504(3)
C47 H47A 0.9700
C47 H47B 0.9700
C48 H48A 0.9600
C48 H48B 0.9600
C48 H48C 0.9600
Fe1 S2 2.2779(7)
Fe1 S1 2.2877(6)
Fe1 Fe2 2.5091(5)
Fe2 S2 2.2769(7)
Fe2 S1 2.2897(7)
N1 H1 0.63(4)
N4 H4 0.9000
